data_9017278
loop_
_publ_author_name
'Posner, E. S.'
'Dera, P.'
'Downs, R. T.'
'Lazarz, J. D.'
'Irmen, P.'

_publ_section_title
;
 High-pressure single-crystal X-ray diffraction study of jadeite and kosmochlor
 Note: P = 21.5 GPa
;
_journal_name_full 'Physics and Chemistry of Minerals'
_journal_page_first 695
_journal_page_last 707
_journal_volume 41
_journal_year 2014
_chemical_compound_source 'Clear Creek, San Benito County, California, USA'
_chemical_formula_sum 'Al Na O6 Si2'
_chemical_name_mineral Jadeite
_space_group_IT_number 15
_space_group_name_Hall '-C 2yc'
_space_group_name_H-M_alt 'C 1 2/c 1'
_symmetry_space_group_name_H-M 'C 1 2/c 1'
_cell_angle_alpha 90
_cell_angle_beta 106.02
_cell_angle_gamma 90
_cell_length_a 9.034
_cell_length_b 8.184
_cell_formula_units_Z 4
_cell_length_c 4.9875
_cell_volume 354.427
_database_code_amcsd 0020198
_diffrn_ambient_pressure 2.15e+07
_exptl_crystal_density_diffrn 3.788
_cod_data_source_file inputs/fixed/downloads/10/10497.cif
_cod_data_source_block 10497
_cod_original_formula_sum 'Na Al Si2 O6'
_cod_database_code 9017278

loop_
_space_group_symop_operation_xyz
x,y,z
1/2+x,1/2+y,z
x,-y,1/2+z
1/2+x,1/2-y,1/2+z
-x,y,1/2-z
1/2-x,1/2+y,1/2-z
-x,-y,-z
1/2-x,1/2-y,-z

loop_
_atom_site_label
_atom_site_fract_x
_atom_site_fract_y
_atom_site_fract_z
_atom_site_U_iso_or_equiv
NaM2 0.00000 0.30990 0.25000 0.01100
AlM1 0.00000 0.09020 0.75000 0.00600
Si 0.29160 0.09660 0.23270 0.00800
O1 0.10810 0.08200 0.13140 0.00600
O2 0.35960 0.27170 0.31890 0.00800
O3 0.13960 0.47600 0.00670 0.00700

loop_
_cod_related_entry_id
_cod_related_entry_database
_cod_related_entry_code
1 AMCSD 0020198
